data_4518667
loop_
_publ_author_name
'Kong, Lingheng'
'Han, Xi'
'Chen, Haohua'
'Sun, Huaming'
'Lan, Yu'
'Li, Xingwei'

_publ_section_title
;
 Rhodium(II)-Catalyzed Regioselective Remote C--H Alkylation of Protic
 Indoles
;
_journal_name_full 'ACS Catalysis'
_journal_page_first 4929
_journal_page_last 4935
_journal_paper_doi 10.1021/acscatal.1c01052
_journal_year 2021
_chemical_formula_moiety 'C22 H18 Br N O'
_chemical_formula_sum 'C22 H18 Br N O'
_chemical_formula_weight 392.28
_space_group_crystal_system monoclinic
_space_group_IT_number 14
_space_group_name_Hall '-P 2yn'
_space_group_name_H-M_alt 'P 1 21/n 1'
_atom_sites_solution_hydrogens geom
_atom_sites_solution_primary dual
_audit_creation_date 2020-07-24
_audit_creation_method
;
Olex2 1.3
(compiled 2020.07.16 svn.r6f6c53a7 for OlexSys, GUI svn.r6139)
;
_cell_angle_alpha 90
_cell_angle_beta 101.456(2)
_cell_angle_gamma 90
_cell_formula_units_Z 4
_cell_length_a 6.0333(3)
_cell_length_b 29.8691(15)
_cell_length_c 9.4917(5)
_cell_measurement_reflns_used 9878
_cell_measurement_temperature 153.15
_cell_measurement_theta_max 68.270
_cell_measurement_theta_min 2.959
_cell_volume 1676.41(15)
_computing_cell_refinement 'SAINT V8.40A (?, 2016)'
_computing_data_reduction 'SAINT V8.40A (?, 2016)'
_computing_molecular_graphics 'Olex2 1.3 (Dolomanov et al., 2009)'
_computing_publication_material 'Olex2 1.3 (Dolomanov et al., 2009)'
_computing_structure_refinement 'SHELXL 2018/3 (Sheldrick, 2015)'
_computing_structure_solution 'SHELXT  (Sheldrick, 2015)'
_diffrn_ambient_temperature 153.15
_diffrn_measured_fraction_theta_full 0.967
_diffrn_measured_fraction_theta_max 0.966
_diffrn_measurement_device_type 'Bruker APEX-II CCD'
_diffrn_measurement_method '\f and \w scans'
_diffrn_radiation_type CuK\a
_diffrn_radiation_wavelength 1.54178
_diffrn_reflns_av_R_equivalents 0.0495
_diffrn_reflns_av_unetI/netI 0.0292
_diffrn_reflns_Laue_measured_fraction_full 0.967
_diffrn_reflns_Laue_measured_fraction_max 0.966
_diffrn_reflns_limit_h_max 7
_diffrn_reflns_limit_h_min -7
_diffrn_reflns_limit_k_max 35
_diffrn_reflns_limit_k_min -35
_diffrn_reflns_limit_l_max 11
_diffrn_reflns_limit_l_min -10
_diffrn_reflns_number 20171
_diffrn_reflns_point_group_measured_fraction_full 0.967
_diffrn_reflns_point_group_measured_fraction_max 0.966
_diffrn_reflns_theta_full 67.679
_diffrn_reflns_theta_max 68.265
_diffrn_reflns_theta_min 2.959
_diffrn_source_current 50.0
_diffrn_source_power 2.5
_diffrn_source_voltage 50.0
_diffrn_standards_number 0
_exptl_absorpt_coefficient_mu 3.404
_exptl_absorpt_correction_T_max 0.7531
_exptl_absorpt_correction_T_min 0.4958
_exptl_absorpt_correction_type multi-scan
_exptl_absorpt_process_details
;
SADABS-2016/2 (Bruker,2016/2) was used for absorption correction.
wR2(int) was 0.1321 before and 0.0823 after correction.
The Ratio of minimum to maximum transmission is 0.6583.
The \l/2 correction factor is Not present.
;
_exptl_crystal_colour 'clear light colourless'
_exptl_crystal_colour_lustre clear
_exptl_crystal_colour_modifier light
_exptl_crystal_colour_primary colourless
_exptl_crystal_density_diffrn 1.554
_exptl_crystal_description block
_exptl_crystal_F_000 800
_exptl_crystal_size_max 0.5
_exptl_crystal_size_mid 0.4
_exptl_crystal_size_min 0.3
_refine_diff_density_max 1.283
_refine_diff_density_min -0.812
_refine_diff_density_rms 0.112
_refine_ls_extinction_method none
_refine_ls_goodness_of_fit_ref 1.220
_refine_ls_hydrogen_treatment constr
_refine_ls_matrix_type full
_refine_ls_number_parameters 226
_refine_ls_number_reflns 2977
_refine_ls_number_restraints 0
_refine_ls_restrained_S_all 1.220
_refine_ls_R_factor_all 0.0734
_refine_ls_R_factor_gt 0.0731
_refine_ls_shift/su_max 0.000
_refine_ls_shift/su_mean 0.000
_refine_ls_structure_factor_coef Fsqd
_refine_ls_weighting_details 'w=1/[\s^2^(Fo^2^)+12.1442P] where P=(Fo^2^+2Fc^2^)/3'
_refine_ls_weighting_scheme calc
_refine_ls_wR_factor_gt 0.1570
_refine_ls_wR_factor_ref 0.1571
_reflns_Friedel_coverage 0.000
_reflns_number_gt 2961
_reflns_number_total 2977
_reflns_threshold_expression 'I > 2\s(I)'
_cod_data_source_file cs1c01052_si_002.cif
_cod_data_source_block s_pl
_cod_database_code 4518667
_shelx_shelxl_version_number 2018/3
_shelx_space_group_comment
;
The symmetry employed for this shelxl refinement is uniquely defined
by the following loop, which should always be used as a source of
symmetry information in preference to the above space-group names.
They are only intended as comments.
;
_shelx_estimated_absorpt_t_max 0.428
_shelx_estimated_absorpt_t_min 0.281
_olex2_refinement_description
;
1. Fixed Uiso
 At 1.2 times of:
  All C(H) groups, All C(H,H) groups, All N(H) groups
 At 1.5 times of:
  All O(H) groups
2.a Secondary CH2 refined with riding coordinates:
 C12(H12A,H12B), C18(H18A,H18B), C19(H19A,H19B), C22(H22A,H22B)
2.b Aromatic/amide H refined with riding coordinates:
 N1(H1A), C1(H1B), C3(H3), C6(H6), C10(H10), C14(H14), C15(H15), C17(H17),
 C21(H21)
2.c Tetrahedral OH refined with riding coordinates:
 O1(H1)
;
_olex2_submission_special_instructions 'No special instructions were received'

loop_
_space_group_symop_operation_xyz
'x, y, z'
'-x+1/2, y+1/2, -z+1/2'
'-x, -y, -z'
'x-1/2, -y-1/2, z-1/2'

loop_
_atom_site_label
_atom_site_type_symbol
_atom_site_fract_x
_atom_site_fract_y
_atom_site_fract_z
_atom_site_U_iso_or_equiv
_atom_site_adp_type
_atom_site_occupancy
_atom_site_site_symmetry_order
_atom_site_calc_flag
_atom_site_refinement_flags_posn
_atom_site_refinement_flags_adp
_atom_site_refinement_flags_occupancy
_atom_site_disorder_assembly
_atom_site_disorder_group
Br1 Br -0.19741(12) 0.43663(2) 0.46157(7) 0.0396(2) Uani 1 1 d . . . . .
O1 O 0.6258(8) 0.27753(14) 0.0743(5) 0.0371(10) Uani 1 1 d . . . . .
H1 H 0.630955 0.253027 0.118251 0.056 Uiso 1 1 calc R U . . .
N1 N -0.0433(9) 0.14535(18) 0.1766(6) 0.0398(13) Uani 1 1 d . . . . .
H1A H -0.173843 0.151369 0.119845 0.048 Uiso 1 1 calc R U . . .
C1 C 0.1316(11) 0.2218(2) 0.1868(7) 0.0356(14) Uani 1 1 d . . . . .
H1B H 0.007206 0.236491 0.127954 0.043 Uiso 1 1 calc R U . . .
C2 C 0.5050(9) 0.30805(19) 0.1370(6) 0.0265(12) Uani 1 1 d . . . . .
C3 C -0.0521(11) 0.3466(2) 0.4207(6) 0.0328(13) Uani 1 1 d . . . . .
H3 H -0.155400 0.338137 0.479580 0.039 Uiso 1 1 calc R U . . .
C4 C 0.3562(10) 0.29308(19) 0.2184(6) 0.0277(12) Uani 1 1 d . . . . .
C5 C 0.0238(12) 0.1041(2) 0.2362(6) 0.0352(14) Uani 1 1 d . . . . .
C6 C 0.5116(13) 0.2213(2) 0.3321(7) 0.0419(16) Uani 1 1 d . . . . .
H6 H 0.646320 0.237366 0.369573 0.050 Uiso 1 1 calc R U . . .
C7 C -0.0234(9) 0.39206(19) 0.3890(5) 0.0257(11) Uani 1 1 d . . . . .
C8 C 0.1267(10) 0.1749(2) 0.2206(6) 0.0330(13) Uani 1 1 d . . . . .
C9 C 0.2324(12) 0.10692(19) 0.3149(6) 0.0342(14) Uani 1 1 d . . . . .
C10 C 0.4137(10) 0.38553(19) 0.1667(5) 0.0265(12) Uani 1 1 d . . . . .
H10 H 0.434748 0.416342 0.148267 0.032 Uiso 1 1 calc R U . . .
C11 C 0.2252(9) 0.32624(18) 0.2775(5) 0.0219(11) Uani 1 1 d . . . . .
C12 C -0.0221(12) 0.0291(2) 0.3253(7) 0.0404(15) Uani 1 1 d . . . . .
H12A H -0.059101 0.038212 0.418272 0.048 Uiso 1 1 calc R U . . .
H12B H -0.095039 -0.000169 0.298288 0.048 Uiso 1 1 calc R U . . .
C13 C 0.3056(10) 0.1532(2) 0.3060(6) 0.0319(13) Uani 1 1 d . . . . .
C14 C 0.5019(11) 0.1761(2) 0.3650(7) 0.0370(14) Uani 1 1 d . . . . .
H14 H 0.624909 0.161432 0.425507 0.044 Uiso 1 1 calc R U . . .
C15 C 0.1280(10) 0.40523(18) 0.3090(5) 0.0265(12) Uani 1 1 d . . . . .
H15 H 0.147949 0.436160 0.291730 0.032 Uiso 1 1 calc R U . . .
C16 C 0.3318(10) 0.24420(19) 0.2463(6) 0.0287(12) Uani 1 1 d . . . . .
C17 C 0.0704(10) 0.31477(19) 0.3657(6) 0.0293(12) Uani 1 1 d . . . . .
H17 H 0.050934 0.284147 0.387478 0.035 Uiso 1 1 calc R U . . .
C18 C 0.2324(12) 0.0239(2) 0.3438(7) 0.0374(15) Uani 1 1 d . . . . .
H18A H 0.270902 0.016047 0.250233 0.045 Uiso 1 1 calc R U . . .
H18B H 0.284269 -0.000749 0.412015 0.045 Uiso 1 1 calc R U . . .
C19 C -0.1186(12) 0.0637(2) 0.2109(7) 0.0433(16) Uani 1 1 d . . . . .
H19A H -0.118570 0.051592 0.113829 0.052 Uiso 1 1 calc R U . . .
H19B H -0.276265 0.071147 0.217191 0.052 Uiso 1 1 calc R U . . .
C20 C 0.2566(9) 0.37274(18) 0.2510(5) 0.0228(11) Uani 1 1 d . . . . .
C21 C 0.5345(10) 0.35433(19) 0.1119(6) 0.0283(12) Uani 1 1 d . . . . .
H21 H 0.640566 0.363446 0.055836 0.034 Uiso 1 1 calc R U . . .
C22 C 0.3546(11) 0.0673(2) 0.4004(7) 0.0398(15) Uani 1 1 d . . . . .
H22A H 0.513934 0.066209 0.388629 0.048 Uiso 1 1 calc R U . . .
H22B H 0.353264 0.070969 0.503866 0.048 Uiso 1 1 calc R U . . .

loop_
_atom_site_aniso_label
_atom_site_aniso_U_11
_atom_site_aniso_U_22
_atom_site_aniso_U_33
_atom_site_aniso_U_23
_atom_site_aniso_U_13
_atom_site_aniso_U_12
Br1 0.0459(4) 0.0435(4) 0.0306(3) -0.0068(3) 0.0100(3) 0.0083(3)
O1 0.045(3) 0.032(2) 0.037(2) -0.0008(18) 0.016(2) 0.0066(19)
N1 0.039(3) 0.040(3) 0.037(3) 0.006(2) -0.002(2) -0.001(2)
C1 0.044(4) 0.034(3) 0.031(3) 0.003(3) 0.012(3) 0.002(3)
C2 0.023(3) 0.032(3) 0.023(3) -0.001(2) 0.002(2) 0.001(2)
C3 0.036(3) 0.038(3) 0.025(3) 0.002(2) 0.007(2) -0.001(3)
C4 0.030(3) 0.025(3) 0.026(3) 0.001(2) 0.002(2) 0.000(2)
C5 0.049(4) 0.036(3) 0.022(3) 0.002(2) 0.010(3) 0.005(3)
C6 0.060(4) 0.030(3) 0.041(4) 0.009(3) 0.022(3) 0.004(3)
C7 0.025(3) 0.033(3) 0.016(2) -0.002(2) -0.005(2) 0.001(2)
C8 0.031(3) 0.047(4) 0.023(3) -0.012(3) 0.008(2) -0.011(3)
C9 0.057(4) 0.023(3) 0.030(3) -0.004(2) 0.027(3) -0.008(3)
C10 0.035(3) 0.026(3) 0.017(2) 0.002(2) 0.003(2) -0.007(2)
C11 0.025(3) 0.026(3) 0.013(2) 0.000(2) 0.000(2) -0.001(2)
C12 0.058(4) 0.036(3) 0.026(3) 0.003(3) 0.008(3) -0.007(3)
C13 0.034(3) 0.040(3) 0.021(3) 0.000(2) 0.002(2) 0.009(3)
C14 0.042(4) 0.035(3) 0.033(3) 0.000(3) 0.004(3) 0.005(3)
C15 0.035(3) 0.024(3) 0.018(2) -0.003(2) 0.000(2) -0.004(2)
C16 0.032(3) 0.025(3) 0.030(3) -0.003(2) 0.008(2) -0.001(2)
C17 0.032(3) 0.026(3) 0.028(3) 0.005(2) 0.001(2) -0.001(2)
C18 0.060(4) 0.025(3) 0.031(3) 0.001(2) 0.018(3) 0.001(3)
C19 0.051(4) 0.049(4) 0.029(3) 0.009(3) 0.007(3) 0.000(3)
C20 0.024(3) 0.026(3) 0.016(2) 0.000(2) -0.002(2) -0.002(2)
C21 0.033(3) 0.036(3) 0.016(2) 0.003(2) 0.007(2) -0.002(2)
C22 0.044(4) 0.043(4) 0.035(3) -0.005(3) 0.017(3) -0.004(3)

loop_
_atom_type_symbol
_atom_type_description
_atom_type_scat_dispersion_real
_atom_type_scat_dispersion_imag
_atom_type_scat_source
C C 0.0181 0.0091 'International Tables Vol C Tables 4.2.6.8 and 6.1.1.4'
H H 0.0000 0.0000 'International Tables Vol C Tables 4.2.6.8 and 6.1.1.4'
Br Br -0.6763 1.2805 'International Tables Vol C Tables 4.2.6.8 and 6.1.1.4'
N N 0.0311 0.0180 'International Tables Vol C Tables 4.2.6.8 and 6.1.1.4'
O O 0.0492 0.0322 'International Tables Vol C Tables 4.2.6.8 and 6.1.1.4'

loop_
_geom_angle_atom_site_label_1
_geom_angle_atom_site_label_2
_geom_angle_atom_site_label_3
_geom_angle
_geom_angle_site_symmetry_1
_geom_angle_site_symmetry_3
_geom_angle_publ_flag
C2 O1 H1 109.5 . . ?
C5 N1 H1A 125.9 . . ?
C8 N1 H1A 125.9 . . ?
C8 N1 C5 108.3(5) . . ?
C8 C1 H1B 122.2 . . ?
C16 C1 H1B 122.2 . . ?
C16 C1 C8 115.5(6) . . ?
O1 C2 C21 118.6(5) . . ?
C4 C2 O1 119.4(5) . . ?
C4 C2 C21 122.0(5) . . ?
C7 C3 H3 120.4 . . ?
C17 C3 H3 120.4 . . ?
C17 C3 C7 119.3(5) . . ?
C2 C4 C11 117.7(5) . . ?
C2 C4 C16 121.1(5) . . ?
C11 C4 C16 121.2(5) . . ?
N1 C5 C19 123.3(6) . . ?
C9 C5 N1 109.8(6) . . ?
C9 C5 C19 126.9(6) . . ?
C14 C6 H6 118.5 . . ?
C14 C6 C16 122.9(7) . . ?
C16 C6 H6 118.5 . . ?
C3 C7 Br1 119.7(4) . . ?
C15 C7 Br1 118.7(4) . . ?
C15 C7 C3 121.6(5) . . ?
N1 C8 C1 127.9(6) . . ?
N1 C8 C13 109.3(6) . . ?
C13 C8 C1 122.8(6) . . ?
C5 C9 C13 106.9(6) . . ?
C5 C9 C22 123.2(5) . . ?
C13 C9 C22 129.8(6) . . ?
C20 C10 H10 119.8 . . ?
C21 C10 H10 119.8 . . ?
C21 C10 C20 120.5(5) . . ?
C17 C11 C4 122.6(5) . . ?
C17 C11 C20 117.7(5) . . ?
C20 C11 C4 119.6(5) . . ?
H12A C12 H12B 107.8 . . ?
C18 C12 H12A 109.1 . . ?
C18 C12 H12B 109.1 . . ?
C18 C12 C19 112.6(5) . . ?
C19 C12 H12A 109.1 . . ?
C19 C12 H12B 109.1 . . ?
C8 C13 C9 105.6(6) . . ?
C8 C13 C14 120.9(6) . . ?
C14 C13 C9 133.5(6) . . ?
C6 C14 H14 121.3 . . ?
C13 C14 C6 117.3(6) . . ?
C13 C14 H14 121.3 . . ?
C7 C15 H15 120.0 . . ?
C7 C15 C20 119.9(5) . . ?
C20 C15 H15 120.0 . . ?
C1 C16 C4 120.2(5) . . ?
C6 C16 C1 120.6(6) . . ?
C6 C16 C4 119.2(5) . . ?
C3 C17 C11 121.8(5) . . ?
C3 C17 H17 119.1 . . ?
C11 C17 H17 119.1 . . ?
C12 C18 H18A 109.4 . . ?
C12 C18 H18B 109.4 . . ?
C12 C18 C22 111.0(5) . . ?
H18A C18 H18B 108.0 . . ?
C22 C18 H18A 109.4 . . ?
C22 C18 H18B 109.4 . . ?
C5 C19 C12 108.1(5) . . ?
C5 C19 H19A 110.1 . . ?
C5 C19 H19B 110.1 . . ?
C12 C19 H19A 110.1 . . ?
C12 C19 H19B 110.1 . . ?
H19A C19 H19B 108.4 . . ?
C10 C20 C11 119.4(5) . . ?
C10 C20 C15 121.0(5) . . ?
C15 C20 C11 119.6(5) . . ?
C2 C21 H21 119.6 . . ?
C10 C21 C2 120.9(5) . . ?
C10 C21 H21 119.6 . . ?
C9 C22 H22A 110.0 . . ?
C9 C22 H22B 110.0 . . ?
C18 C22 C9 108.6(5) . . ?
C18 C22 H22A 110.0 . . ?
C18 C22 H22B 110.0 . . ?
H22A C22 H22B 108.4 . . ?

loop_
_geom_bond_atom_site_label_1
_geom_bond_atom_site_label_2
_geom_bond_distance
_geom_bond_site_symmetry_2
_geom_bond_publ_flag
Br1 C7 1.907(6) . ?
O1 H1 0.8400 . ?
O1 C2 1.374(7) . ?
N1 H1A 0.8800 . ?
N1 C5 1.384(8) . ?
N1 C8 1.355(8) . ?
C1 H1B 0.9500 . ?
C1 C8 1.437(9) . ?
C1 C16 1.399(9) . ?
C2 C4 1.371(8) . ?
C2 C21 1.420(8) . ?
C3 H3 0.9500 . ?
C3 C7 1.409(8) . ?
C3 C17 1.370(8) . ?
C4 C11 1.448(8) . ?
C4 C16 1.496(8) . ?
C5 C9 1.333(9) . ?
C5 C19 1.471(9) . ?
C6 H6 0.9500 . ?
C6 C14 1.391(9) . ?
C6 C16 1.399(9) . ?
C7 C15 1.357(8) . ?
C8 C13 1.377(9) . ?
C9 C13 1.459(8) . ?
C9 C22 1.537(9) . ?
C10 H10 0.9500 . ?
C10 C20 1.410(8) . ?
C10 C21 1.349(8) . ?
C11 C17 1.415(8) . ?
C11 C20 1.431(7) . ?
C12 H12A 0.9900 . ?
C12 H12B 0.9900 . ?
C12 C18 1.519(10) . ?
C12 C19 1.528(9) . ?
C13 C14 1.385(9) . ?
C14 H14 0.9500 . ?
C15 H15 0.9500 . ?
C15 C20 1.420(8) . ?
C17 H17 0.9500 . ?
C18 H18A 0.9900 . ?
C18 H18B 0.9900 . ?
C18 C22 1.535(9) . ?
C19 H19A 0.9900 . ?
C19 H19B 0.9900 . ?
C21 H21 0.9500 . ?
C22 H22A 0.9900 . ?
C22 H22B 0.9900 . ?

loop_
_geom_torsion_atom_site_label_1
_geom_torsion_atom_site_label_2
_geom_torsion_atom_site_label_3
_geom_torsion_atom_site_label_4
_geom_torsion
_geom_torsion_site_symmetry_1
_geom_torsion_site_symmetry_2
_geom_torsion_site_symmetry_3
_geom_torsion_site_symmetry_4
_geom_torsion_publ_flag
Br1 C7 C15 C20 -178.7(4) . . . . ?
O1 C2 C4 C11 -177.4(5) . . . . ?
O1 C2 C4 C16 3.1(8) . . . . ?
O1 C2 C21 C10 177.6(5) . . . . ?
N1 C5 C9 C13 0.1(7) . . . . ?
N1 C5 C9 C22 177.8(5) . . . . ?
N1 C5 C19 C12 -163.7(6) . . . . ?
N1 C8 C13 C9 -1.1(7) . . . . ?
N1 C8 C13 C14 180.0(5) . . . . ?
C1 C8 C13 C9 179.3(5) . . . . ?
C1 C8 C13 C14 0.4(9) . . . . ?
C2 C4 C11 C17 -178.5(5) . . . . ?
C2 C4 C11 C20 -0.7(8) . . . . ?
C2 C4 C16 C1 -112.1(7) . . . . ?
C2 C4 C16 C6 67.7(8) . . . . ?
C3 C7 C15 C20 2.1(8) . . . . ?
C4 C2 C21 C10 -0.8(9) . . . . ?
C4 C11 C17 C3 180.0(5) . . . . ?
C4 C11 C20 C10 0.5(7) . . . . ?
C4 C11 C20 C15 180.0(5) . . . . ?
C5 N1 C8 C1 -179.3(6) . . . . ?
C5 N1 C8 C13 1.2(7) . . . . ?
C5 C9 C13 C8 0.6(6) . . . . ?
C5 C9 C13 C14 179.4(7) . . . . ?
C5 C9 C22 C18 16.9(8) . . . . ?
C7 C3 C17 C11 -0.1(9) . . . . ?
C7 C15 C20 C10 179.6(5) . . . . ?
C7 C15 C20 C11 0.0(8) . . . . ?
C8 N1 C5 C9 -0.8(7) . . . . ?
C8 N1 C5 C19 -179.7(6) . . . . ?
C8 C1 C16 C4 180.0(5) . . . . ?
C8 C1 C16 C6 0.2(8) . . . . ?
C8 C13 C14 C6 -1.2(9) . . . . ?
C9 C5 C19 C12 17.6(9) . . . . ?
C9 C13 C14 C6 -179.8(6) . . . . ?
C11 C4 C16 C1 68.5(7) . . . . ?
C11 C4 C16 C6 -111.7(6) . . . . ?
C12 C18 C22 C9 -45.3(6) . . . . ?
C13 C9 C22 C18 -165.9(6) . . . . ?
C14 C6 C16 C1 -1.1(9) . . . . ?
C14 C6 C16 C4 179.1(6) . . . . ?
C16 C1 C8 N1 -179.3(6) . . . . ?
C16 C1 C8 C13 0.2(9) . . . . ?
C16 C4 C11 C17 0.9(8) . . . . ?
C16 C4 C11 C20 178.7(5) . . . . ?
C16 C6 C14 C13 1.6(9) . . . . ?
C17 C3 C7 Br1 178.7(4) . . . . ?
C17 C3 C7 C15 -2.1(8) . . . . ?
C17 C11 C20 C10 178.4(5) . . . . ?
C17 C11 C20 C15 -2.1(7) . . . . ?
C18 C12 C19 C5 -47.0(7) . . . . ?
C19 C5 C9 C13 178.9(6) . . . . ?
C19 C5 C9 C22 -3.3(10) . . . . ?
C19 C12 C18 C22 64.4(7) . . . . ?
C20 C10 C21 C2 0.5(8) . . . . ?
C20 C11 C17 C3 2.2(8) . . . . ?
C21 C2 C4 C11 0.9(8) . . . . ?
C21 C2 C4 C16 -178.5(5) . . . . ?
C21 C10 C20 C11 -0.3(8) . . . . ?
C21 C10 C20 C15 -179.8(5) . . . . ?
C22 C9 C13 C8 -176.9(6) . . . . ?
C22 C9 C13 C14 1.8(11) . . . . ?
